data_4115296
loop_
_publ_author_name
'Daniel Stasko'
'Stephan P. Hoffmann'
'Kee-Chan Kim'
'Nathanael L. P. Fackler'
'Anna S. Larsen'
'Tatiana Drovetskaya'
'Fook S. Tham'
'Christopher A. Reed'
'Clifton E. F. Rickard'
'Peter D. W. Boyd'
'Evgenii S. Stoyanov'

_publ_section_title
;
 Molecular Structure of the Solvated Proton in Isolated Salts. Short,
 Strong, Low Barrier (SSLB) H-bonds
;
_journal_name_full 'Journal of the American Chemical Society'
_journal_page_first 13869
_journal_page_last 13876
_journal_paper_doi 10.1021/ja012671i
_journal_volume 124
_journal_year 2002
_chemical_formula_sum 'C27 H27 B11 Cl6 O2'
_chemical_formula_weight 715.10
_chemical_name_systematic
; 
 ? 
;
_space_group_IT_number 2
_symmetry_cell_setting triclinic
_symmetry_space_group_name_Hall '-P 1'
_symmetry_space_group_name_H-M 'P -1'
_atom_sites_solution_hydrogens geom
_atom_sites_solution_primary direct
_atom_sites_solution_secondary difmap
_audit_creation_method SHELXL-97
_cell_angle_alpha 68.2140(10)
_cell_angle_beta 74.9370(10)
_cell_angle_gamma 84.967(2)
_cell_formula_units_Z 2
_cell_length_a 9.9028(5)
_cell_length_b 13.8281(7)
_cell_length_c 13.9213(7)
_cell_measurement_temperature 198(2)
_cell_volume 1709.28(15)
_computing_cell_refinement 'Bruker SMART'
_computing_data_collection 'Bruker SMART'
_computing_data_reduction 'Bruker SAINT'
_computing_molecular_graphics 'Bruker SHELXTL'
_computing_publication_material 'Bruker SHELXTL'
_computing_structure_refinement 'SHELXL-97 (Sheldrick, 1997)'
_computing_structure_solution 'SHELXS-97 (Sheldrick, 1990)'
_diffrn_ambient_temperature 198(2)
_diffrn_measured_fraction_theta_full 0.998
_diffrn_measured_fraction_theta_max 0.998
_diffrn_measurement_device_type 'CCD area detector'
_diffrn_measurement_method 'phi and omega scans'
_diffrn_radiation_monochromator graphite
_diffrn_radiation_source 'Normal-focus sealed tube'
_diffrn_radiation_type MoK\a
_diffrn_radiation_wavelength 0.71073
_diffrn_reflns_av_R_equivalents 0.0447
_diffrn_reflns_av_sigmaI/netI 0.0802
_diffrn_reflns_limit_h_max 11
_diffrn_reflns_limit_h_min -11
_diffrn_reflns_limit_k_max 16
_diffrn_reflns_limit_k_min -12
_diffrn_reflns_limit_l_max 16
_diffrn_reflns_limit_l_min -15
_diffrn_reflns_number 10358
_diffrn_reflns_theta_full 24.71
_diffrn_reflns_theta_max 24.71
_diffrn_reflns_theta_min 1.59
_exptl_absorpt_coefficient_mu 0.530
_exptl_absorpt_correction_T_max 0.9638
_exptl_absorpt_correction_T_min 0.8444
_exptl_absorpt_correction_type SADABS
_exptl_crystal_colour Colorless
_exptl_crystal_density_diffrn 1.389
_exptl_crystal_density_meas 0
_exptl_crystal_description Prism
_exptl_crystal_F_000 724
_exptl_crystal_size_max 0.33
_exptl_crystal_size_mid 0.13
_exptl_crystal_size_min 0.07
_refine_diff_density_max 1.371
_refine_diff_density_min -0.342
_refine_diff_density_rms 0.067
_refine_ls_extinction_method none
_refine_ls_goodness_of_fit_ref 1.021
_refine_ls_hydrogen_treatment mixed
_refine_ls_matrix_type full
_refine_ls_number_parameters 448
_refine_ls_number_reflns 5834
_refine_ls_number_restraints 6
_refine_ls_restrained_S_all 1.021
_refine_ls_R_factor_all 0.0922
_refine_ls_R_factor_gt 0.0536
_refine_ls_shift/su_max 0.000
_refine_ls_shift/su_mean 0.000
_refine_ls_structure_factor_coef Fsqd
_refine_ls_weighting_details 'calc w=1/[\s^2^(Fo^2^)+(0.0670P)^2^+0.0000P] where P=(Fo^2^+2Fc^2^)/3'
_refine_ls_weighting_scheme calc
_refine_ls_wR_factor_gt 0.1236
_refine_ls_wR_factor_ref 0.1410
_reflns_number_gt 3836
_reflns_number_total 5834
_reflns_threshold_expression >2sigma(I)
_cod_data_source_file ja012671i_3.cif
_cod_data_source_block ucr17s
_cod_database_code 4115296

loop_
_symmetry_equiv_pos_as_xyz
'x, y, z'
'-x, -y, -z'

loop_
_atom_site_label
_atom_site_type_symbol
_atom_site_fract_x
_atom_site_fract_y
_atom_site_fract_z
_atom_site_U_iso_or_equiv
_atom_site_adp_type
_atom_site_occupancy
_atom_site_symmetry_multiplicity
_atom_site_calc_flag
_atom_site_refinement_flags
C1 C 0.1595(5) 0.6104(3) 0.5269(3) 0.0483(12) Uani 1 1 d D
H1 H 0.1189(11) 0.5534(7) 0.5916(6) 0.057(13) Uiso 1 1 d D
B2 B 0.3049(5) 0.5844(4) 0.4444(3) 0.0406(12) Uani 1 1 d D
H2 H 0.3581 0.5071 0.4594 0.044(11) Uiso 1 1 calc R
B3 B 0.3108(5) 0.6624(4) 0.5199(4) 0.0410(12) Uani 1 1 d D
H3 H 0.3681 0.6365 0.5847 0.045(11) Uiso 1 1 calc R
B4 B 0.1512(5) 0.7312(4) 0.5330(4) 0.0464(13) Uani 1 1 d D
H4 H 0.1031 0.7504 0.6059 0.026(9) Uiso 1 1 calc R
B5 B 0.0476(6) 0.6955(4) 0.4658(4) 0.0494(13) Uani 1 1 d D
H5 H -0.0691 0.6910 0.4951 0.087(17) Uiso 1 1 calc R
B6 B 0.1408(5) 0.6058(4) 0.4102(4) 0.0443(13) Uani 1 1 d D
H6 H 0.0858 0.5426 0.4026 0.056(12) Uiso 1 1 calc R
B7 B 0.2926(5) 0.6684(3) 0.3152(3) 0.0342(11) Uani 1 1 d .
Cl7 Cl 0.36555(12) 0.63261(8) 0.20109(8) 0.0419(3) Uani 1 1 d .
B8 B 0.3994(5) 0.7040(3) 0.3821(3) 0.0321(10) Uani 1 1 d .
Cl8 Cl 0.58659(11) 0.70796(8) 0.33779(8) 0.0452(3) Uani 1 1 d .
B9 B 0.3045(5) 0.7949(3) 0.4372(4) 0.0334(10) Uani 1 1 d .
Cl9 Cl 0.39492(12) 0.89483(8) 0.44986(9) 0.0459(3) Uani 1 1 d .
B10 B 0.1403(5) 0.8168(4) 0.4037(4) 0.0414(12) Uani 1 1 d .
Cl10 Cl 0.05130(13) 0.93726(10) 0.38630(11) 0.0634(4) Uani 1 1 d .
B11 B 0.1325(5) 0.7378(4) 0.3275(4) 0.0408(12) Uani 1 1 d .
Cl11 Cl 0.03832(12) 0.77915(9) 0.22483(10) 0.0562(3) Uani 1 1 d .
B12 B 0.2930(4) 0.8003(3) 0.3091(3) 0.0298(10) Uani 1 1 d .
Cl12 Cl 0.36895(10) 0.90479(7) 0.18885(8) 0.0384(3) Uani 1 1 d .
O1' O 0.4413(3) 0.33849(19) 0.0268(2) 0.0324(6) Uani 1 1 d .
H1' H 0.508(6) 0.380(4) 0.037(4) 0.097(19) Uiso 1 1 d .
C1' C 0.3615(4) 0.2705(3) 0.1053(3) 0.0284(8) Uani 1 1 d .
C2' C 0.3546(4) 0.2618(3) 0.2138(3) 0.0297(8) Uani 1 1 d .
C3' C 0.3308(4) 0.1659(3) 0.2979(3) 0.0383(10) Uani 1 1 d .
H3'A H 0.3186 0.1047 0.2851 0.020(9) Uiso 1 1 calc R
C4' C 0.3252(5) 0.1606(4) 0.3997(4) 0.0514(12) Uani 1 1 d .
H4'A H 0.3088 0.0956 0.4575 0.043(11) Uiso 1 1 calc R
C5' C 0.3435(5) 0.2503(4) 0.4178(4) 0.0522(12) Uani 1 1 d .
H5'A H 0.3401 0.2460 0.4881 0.058(13) Uiso 1 1 calc R
C6' C 0.3665(4) 0.3455(4) 0.3353(4) 0.0464(11) Uani 1 1 d .
H6'A H 0.3778 0.4065 0.3486 0.027(9) Uiso 1 1 calc R
C7' C 0.3730(4) 0.3512(3) 0.2338(3) 0.0358(9) Uani 1 1 d .
H7'A H 0.3901 0.4165 0.1764 0.039(11) Uiso 1 1 calc R
C8' C 0.2788(4) 0.2071(3) 0.0775(3) 0.0285(8) Uani 1 1 d .
C9' C 0.3236(4) 0.1978(3) -0.0220(3) 0.0383(10) Uani 1 1 d .
H9'A H 0.4104 0.2281 -0.0682 0.038(11) Uiso 1 1 calc R
C10' C 0.2436(5) 0.1454(3) -0.0539(4) 0.0504(12) Uani 1 1 d .
H10A H 0.2750 0.1382 -0.1214 0.046(12) Uiso 1 1 calc R
C11' C 0.1169(5) 0.1032(3) 0.0129(4) 0.0514(12) Uani 1 1 d .
H11A H 0.0594 0.0697 -0.0106 0.058(13) Uiso 1 1 calc R
C12' C 0.0724(4) 0.1085(3) 0.1119(4) 0.0489(12) Uani 1 1 d .
H12A H -0.0135 0.0764 0.1578 0.081(17) Uiso 1 1 calc R
C13' C 0.1531(4) 0.1613(3) 0.1461(3) 0.0354(9) Uani 1 1 d .
H13A H 0.1226 0.1658 0.2149 0.038(11) Uiso 1 1 calc R
C14' C 0.7189(4) 0.3736(3) 0.0985(3) 0.0288(8) Uani 1 1 d .
O14' O 0.6369(3) 0.42497(18) 0.0441(2) 0.0356(6) Uani 1 1 d .
C15' C 0.7177(4) 0.2583(3) 0.1351(3) 0.0279(8) Uani 1 1 d .
C16' C 0.7169(4) 0.1987(3) 0.2412(3) 0.0342(9) Uani 1 1 d .
H16A H 0.7288 0.2312 0.2878 0.037(11) Uiso 1 1 calc R
C17' C 0.6987(4) 0.0928(3) 0.2775(3) 0.0400(10) Uani 1 1 d .
H17A H 0.6968 0.0521 0.3499 0.049(12) Uiso 1 1 calc R
C18' C 0.6831(4) 0.0446(3) 0.2097(3) 0.0394(10) Uani 1 1 d .
H18A H 0.6688 -0.0286 0.2359 0.041(11) Uiso 1 1 calc R
C19' C 0.6886(4) 0.1032(3) 0.1040(3) 0.0391(10) Uani 1 1 d .
H19A H 0.6816 0.0700 0.0567 0.045(12) Uiso 1 1 calc R
C20' C 0.7041(4) 0.2098(3) 0.0671(3) 0.0345(9) Uani 1 1 d .
H20A H 0.7055 0.2502 -0.0053 0.030(10) Uiso 1 1 calc R
C21' C 0.8140(4) 0.4292(3) 0.1270(3) 0.0286(8) Uani 1 1 d .
C22' C 0.7740(4) 0.5244(3) 0.1393(3) 0.0384(10) Uani 1 1 d .
H22A H 0.6850 0.5527 0.1309 0.047(12) Uiso 1 1 calc R
C23' C 0.8640(5) 0.5766(3) 0.1636(4) 0.0458(11) Uani 1 1 d .
H23A H 0.8359 0.6398 0.1749 0.046(12) Uiso 1 1 calc R
C24' C 0.9957(5) 0.5374(3) 0.1718(4) 0.0453(11) Uani 1 1 d .
H24A H 1.0595 0.5753 0.1853 0.073(15) Uiso 1 1 calc R
C25' C 1.0335(4) 0.4449(3) 0.1605(4) 0.0482(12) Uani 1 1 d .
H25A H 1.1231 0.4174 0.1680 0.056(13) Uiso 1 1 calc R
C26' C 0.9436(4) 0.3900(3) 0.1382(3) 0.0422(11) Uani 1 1 d .
H26B H 0.9713 0.3252 0.1305 0.047(12) Uiso 1 1 calc R

loop_
_atom_site_aniso_label
_atom_site_aniso_U_11
_atom_site_aniso_U_22
_atom_site_aniso_U_33
_atom_site_aniso_U_23
_atom_site_aniso_U_13
_atom_site_aniso_U_12
C1 0.065(3) 0.042(2) 0.032(2) -0.008(2) -0.002(2) -0.023(2)
B2 0.059(3) 0.033(3) 0.027(2) -0.007(2) -0.008(2) -0.008(2)
B3 0.055(3) 0.038(3) 0.028(2) -0.010(2) -0.005(2) -0.015(2)
B4 0.050(3) 0.053(3) 0.032(3) -0.020(2) 0.009(2) -0.019(2)
B5 0.043(3) 0.056(3) 0.046(3) -0.020(3) 0.004(2) -0.020(2)
B6 0.054(3) 0.042(3) 0.033(3) -0.012(2) 0.000(2) -0.022(2)
B7 0.049(3) 0.031(2) 0.023(2) -0.0088(19) -0.009(2) -0.009(2)
Cl7 0.0614(7) 0.0375(6) 0.0298(5) -0.0150(4) -0.0104(5) -0.0038(5)
B8 0.043(3) 0.026(2) 0.030(2) -0.0103(19) -0.011(2) -0.0021(19)
Cl8 0.0419(6) 0.0539(7) 0.0422(6) -0.0195(5) -0.0134(5) 0.0074(5)
B9 0.036(3) 0.034(2) 0.030(2) -0.015(2) -0.004(2) -0.0020(19)
Cl9 0.0580(7) 0.0397(6) 0.0472(6) -0.0218(5) -0.0132(5) -0.0084(5)
B10 0.036(3) 0.045(3) 0.041(3) -0.018(2) -0.001(2) -0.006(2)
Cl10 0.0535(8) 0.0555(7) 0.0765(9) -0.0272(7) -0.0068(7) 0.0112(6)
B11 0.036(3) 0.045(3) 0.044(3) -0.019(2) -0.006(2) -0.009(2)
Cl11 0.0516(7) 0.0627(8) 0.0636(8) -0.0222(6) -0.0295(6) -0.0038(6)
B12 0.031(2) 0.030(2) 0.029(2) -0.0120(19) -0.0040(19) -0.0045(18)
Cl12 0.0443(6) 0.0293(5) 0.0331(5) -0.0021(4) -0.0064(5) -0.0070(4)
O1' 0.0342(15) 0.0277(14) 0.0398(16) -0.0110(12) -0.0170(13) -0.0034(12)
C1' 0.026(2) 0.0241(19) 0.039(2) -0.0146(17) -0.0120(18) 0.0070(15)
C2' 0.025(2) 0.030(2) 0.040(2) -0.0156(18) -0.0133(18) 0.0048(15)
C3' 0.041(2) 0.038(2) 0.041(2) -0.019(2) -0.014(2) 0.0039(18)
C4' 0.062(3) 0.048(3) 0.042(3) -0.013(2) -0.017(2) 0.011(2)
C5' 0.060(3) 0.067(3) 0.046(3) -0.037(3) -0.024(2) 0.022(2)
C6' 0.046(3) 0.051(3) 0.059(3) -0.037(3) -0.021(2) 0.011(2)
C7' 0.030(2) 0.035(2) 0.049(3) -0.020(2) -0.0162(19) 0.0085(17)
C8' 0.025(2) 0.0264(19) 0.038(2) -0.0132(17) -0.0133(17) 0.0036(15)
C9' 0.044(3) 0.028(2) 0.042(2) -0.0115(18) -0.009(2) -0.0049(18)
C10' 0.075(3) 0.039(2) 0.047(3) -0.021(2) -0.018(2) -0.016(2)
C11' 0.061(3) 0.036(2) 0.070(3) -0.023(2) -0.028(3) -0.009(2)
C12' 0.036(3) 0.039(2) 0.068(3) -0.013(2) -0.015(2) -0.007(2)
C13' 0.031(2) 0.032(2) 0.047(3) -0.0166(19) -0.0153(19) 0.0020(17)
C14' 0.028(2) 0.029(2) 0.029(2) -0.0109(16) -0.0076(17) 0.0018(16)
O14' 0.0367(16) 0.0262(14) 0.0469(17) -0.0083(12) -0.0215(14) -0.0030(11)
C15' 0.024(2) 0.0261(19) 0.035(2) -0.0117(17) -0.0083(17) -0.0008(15)
C16' 0.041(2) 0.031(2) 0.036(2) -0.0129(18) -0.0146(19) 0.0002(17)
C17' 0.049(3) 0.033(2) 0.034(2) -0.0083(19) -0.007(2) -0.0028(18)
C18' 0.043(3) 0.025(2) 0.046(3) -0.0121(19) -0.005(2) -0.0037(17)
C19' 0.043(2) 0.036(2) 0.049(3) -0.025(2) -0.015(2) 0.0013(18)
C20' 0.039(2) 0.035(2) 0.033(2) -0.0139(18) -0.0147(19) 0.0024(17)
C21' 0.028(2) 0.028(2) 0.029(2) -0.0073(16) -0.0083(17) -0.0015(15)
C22' 0.036(2) 0.033(2) 0.052(3) -0.019(2) -0.018(2) 0.0057(17)
C23' 0.055(3) 0.037(2) 0.060(3) -0.025(2) -0.027(2) 0.001(2)
C24' 0.047(3) 0.040(2) 0.055(3) -0.013(2) -0.026(2) -0.009(2)
C25' 0.030(2) 0.048(3) 0.072(3) -0.021(2) -0.025(2) 0.004(2)
C26' 0.037(3) 0.033(2) 0.062(3) -0.017(2) -0.022(2) 0.0039(18)

loop_
_atom_type_symbol
_atom_type_description
_atom_type_scat_dispersion_real
_atom_type_scat_dispersion_imag
_atom_type_scat_source
C C 0.0033 0.0016 'International Tables Vol C Tables 4.2.6.8 and 6.1.1.4'
H H 0.0000 0.0000 'International Tables Vol C Tables 4.2.6.8 and 6.1.1.4'
B B 0.0013 0.0007 'International Tables Vol C Tables 4.2.6.8 and 6.1.1.4'
O O 0.0106 0.0060 'International Tables Vol C Tables 4.2.6.8 and 6.1.1.4'
Cl Cl 0.1484 0.1585 'International Tables Vol C Tables 4.2.6.8 and 6.1.1.4'

loop_
_geom_angle_atom_site_label_1
_geom_angle_atom_site_label_2
_geom_angle_atom_site_label_3
_geom_angle
B3 C1 B5 115.3(3)
B3 C1 B2 63.4(3)
B5 C1 B2 115.5(3)
B3 C1 B4 63.3(3)
B5 C1 B4 62.6(3)
B2 C1 B4 116.1(3)
B3 C1 B6 115.6(3)
B5 C1 B6 62.8(3)
B2 C1 B6 63.1(3)
B4 C1 B6 115.2(3)
C1 B2 B7 104.1(3)
C1 B2 B8 104.2(3)
B7 B2 B8 60.3(2)
C1 B2 B3 57.9(3)
B7 B2 B3 108.1(3)
B8 B2 B3 60.2(2)
C1 B2 B6 58.7(3)
B7 B2 B6 59.5(3)
B8 B2 B6 107.8(3)
B3 B2 B6 107.5(4)
C1 B3 B9 104.6(3)
C1 B3 B4 58.7(3)
B9 B3 B4 60.3(3)
C1 B3 B2 58.7(3)
B9 B3 B2 108.3(3)
B4 B3 B2 108.4(3)
C1 B3 B8 104.4(3)
B9 B3 B8 60.3(2)
B4 B3 B8 108.5(3)
B2 B3 B8 59.8(2)
C1 B4 B5 58.4(3)
C1 B4 B10 104.7(3)
B5 B4 B10 60.6(3)
C1 B4 B3 57.9(3)
B5 B4 B3 107.4(3)
B10 B4 B3 108.0(3)
C1 B4 B9 103.6(3)
B5 B4 B9 107.9(3)
B10 B4 B9 60.0(3)
B3 B4 B9 59.8(3)
C1 B5 B4 58.9(3)
C1 B5 B6 59.1(3)
B4 B5 B6 109.0(4)
C1 B5 B11 104.8(4)
B4 B5 B11 109.0(3)
B6 B5 B11 59.8(3)
C1 B5 B10 104.7(3)
B4 B5 B10 60.1(3)
B6 B5 B10 108.5(3)
B11 B5 B10 60.7(3)
C1 B6 B7 104.1(3)
C1 B6 B11 104.6(3)
B7 B6 B11 60.6(3)
C1 B6 B5 58.2(3)
B7 B6 B5 108.4(3)
B11 B6 B5 60.4(3)
C1 B6 B2 58.2(3)
B7 B6 B2 60.1(3)
B11 B6 B2 108.7(3)
B5 B6 B2 107.6(3)
B6 B7 B2 60.5(3)
B6 B7 B8 108.3(3)
B2 B7 B8 59.9(2)
B6 B7 B11 59.9(3)
B2 B7 B11 108.4(3)
B8 B7 B11 108.3(3)
B6 B7 Cl7 120.7(3)
B2 B7 Cl7 120.9(3)
B8 B7 Cl7 122.1(3)
B11 B7 Cl7 121.6(3)
B6 B7 B12 108.1(3)
B2 B7 B12 108.3(3)
B8 B7 B12 60.3(2)
B11 B7 B12 60.1(2)
Cl7 B7 B12 122.5(3)
B2 B8 B7 59.8(2)
B2 B8 B3 59.9(2)
B7 B8 B3 107.4(3)
B2 B8 B9 107.8(3)
B7 B8 B9 107.8(3)
B3 B8 B9 59.6(3)
B2 B8 Cl8 121.7(3)
B7 B8 Cl8 121.8(3)
B3 B8 Cl8 122.2(3)
B9 B8 Cl8 122.0(3)
B2 B8 B12 108.2(3)
B7 B8 B12 60.2(2)
B3 B8 B12 107.6(3)
B9 B8 B12 60.0(2)
Cl8 B8 B12 121.6(3)
B3 B9 B10 108.1(3)
B3 B9 B4 60.0(3)
B10 B9 B4 59.8(3)
B3 B9 B8 60.1(3)
B10 B9 B8 108.5(3)
B4 B9 B8 108.2(3)
B3 B9 B12 108.3(3)
B10 B9 B12 60.2(3)
B4 B9 B12 108.1(3)
B8 B9 B12 60.3(2)
B3 B9 Cl9 121.6(3)
B10 B9 Cl9 122.1(3)
B4 B9 Cl9 122.7(3)
B8 B9 Cl9 120.5(3)
B12 B9 Cl9 120.9(3)
B4 B10 B9 60.2(3)
B4 B10 Cl10 120.3(3)
B9 B10 Cl10 122.2(3)
B4 B10 B5 59.3(3)
B9 B10 B5 107.1(3)
Cl10 B10 B5 121.4(3)
B4 B10 B12 108.4(3)
B9 B10 B12 60.2(2)
Cl10 B10 B12 123.2(3)
B5 B10 B12 107.3(3)
B4 B10 B11 107.4(3)
B9 B10 B11 107.6(3)
Cl10 B10 B11 122.7(3)
B5 B10 B11 59.5(3)
B12 B10 B11 59.8(3)
B6 B11 B5 59.8(3)
B6 B11 B7 59.5(3)
B5 B11 B7 107.1(3)
B6 B11 B12 108.0(3)
B5 B11 B12 107.5(3)
B7 B11 B12 60.3(2)
B6 B11 Cl11 122.5(3)
B5 B11 Cl11 122.8(3)
B7 B11 Cl11 122.0(3)
B12 B11 Cl11 120.9(3)
B6 B11 B10 107.9(3)
B5 B11 B10 59.8(3)
B7 B11 B10 107.7(3)
B12 B11 B10 59.8(2)
Cl11 B11 B10 121.5(3)
Cl12 B12 B9 122.0(3)
Cl12 B12 B10 122.3(3)
B9 B12 B10 59.5(3)
Cl12 B12 B11 122.4(3)
B9 B12 B11 107.5(3)
B10 B12 B11 60.4(3)
Cl12 B12 B7 122.1(3)
B9 B12 B7 107.1(3)
B10 B12 B7 107.7(3)
B11 B12 B7 59.6(3)
Cl12 B12 B8 121.5(3)
B9 B12 B8 59.8(2)
B10 B12 B8 107.5(3)
B11 B12 B8 107.4(3)
B7 B12 B8 59.5(2)
O1' C1' C2' 120.0(3)
O1' C1' C8' 115.6(3)
C2' C1' C8' 124.4(3)
C3' C2' C7' 119.7(4)
C3' C2' C1' 121.0(3)
C7' C2' C1' 119.4(3)
C4' C3' C2' 119.4(4)
C3' C4' C5' 120.0(4)
C6' C5' C4' 121.0(4)
C7' C6' C5' 119.3(4)
C6' C7' C2' 120.6(4)
C13' C8' C9' 120.0(3)
C13' C8' C1' 121.1(3)
C9' C8' C1' 118.8(3)
C10' C9' C8' 120.4(4)
C9' C10' C11' 119.3(4)
C12' C11' C10' 121.4(4)
C11' C12' C13' 120.0(4)
C8' C13' C12' 118.8(4)
O14' C14' C21' 119.1(3)
O14' C14' C15' 119.8(3)
C21' C14' C15' 121.2(3)
C20' C15' C16' 119.8(3)
C20' C15' C14' 120.0(3)
C16' C15' C14' 119.9(3)
C17' C16' C15' 119.4(4)
C16' C17' C18' 120.7(4)
C19' C18' C17' 119.9(4)
C20' C19' C18' 120.0(4)
C19' C20' C15' 120.2(4)
C26' C21' C22' 119.5(3)
C26' C21' C14' 120.5(3)
C22' C21' C14' 120.0(3)
C23' C22' C21' 119.6(4)
C22' C23' C24' 120.2(4)
C25' C24' C23' 119.9(4)
C24' C25' C26' 120.9(4)
C21' C26' C25' 119.9(4)

loop_
_geom_bond_atom_site_label_1
_geom_bond_atom_site_label_2
_geom_bond_distance
C1 B3 1.684(6)
C1 B5 1.690(7)
C1 B2 1.697(7)
C1 B4 1.699(6)
C1 B6 1.706(6)
B2 B7 1.772(6)
B2 B8 1.775(6)
B2 B3 1.776(6)
B2 B6 1.780(7)
B3 B9 1.772(6)
B3 B4 1.776(8)
B3 B8 1.782(6)
B4 B5 1.761(7)
B4 B10 1.774(7)
B4 B9 1.780(6)
B5 B6 1.769(8)
B5 B11 1.778(7)
B5 B10 1.784(6)
B6 B7 1.761(6)
B6 B11 1.768(7)
B7 B8 1.781(6)
B7 B11 1.782(7)
B7 Cl7 1.793(5)
B7 B12 1.794(6)
B8 B9 1.785(6)
B8 Cl8 1.793(5)
B8 B12 1.795(6)
B9 B10 1.776(7)
B9 B12 1.789(6)
B9 Cl9 1.795(4)
B10 Cl10 1.779(5)
B10 B12 1.789(7)
B10 B11 1.800(7)
B11 B12 1.790(6)
B11 Cl11 1.799(5)
B12 Cl12 1.788(4)
O1' C1' 1.274(4)
C1' C2' 1.454(5)
C1' C8' 1.459(5)
C2' C3' 1.395(5)
C2' C7' 1.400(5)
C3' C4' 1.378(6)
C4' C5' 1.390(6)
C5' C6' 1.377(6)
C6' C7' 1.371(6)
C8' C13' 1.391(5)
C8' C9' 1.391(6)
C9' C10' 1.368(5)
C10' C11' 1.378(6)
C11' C12' 1.361(7)
C12' C13' 1.398(5)
C14' O14' 1.248(4)
C14' C21' 1.477(5)
C14' C15' 1.482(5)
C15' C20' 1.386(5)
C15' C16' 1.397(5)
C16' C17' 1.372(5)
C17' C18' 1.385(5)
C18' C19' 1.381(6)
C19' C20' 1.378(5)
C21' C26' 1.372(5)
C21' C22' 1.400(5)
C22' C23' 1.371(5)
C23' C24' 1.383(6)
C24' C25' 1.355(6)
C25' C26' 1.379(5)

loop_
_geom_hbond_atom_site_label_D
_geom_hbond_atom_site_label_H
_geom_hbond_atom_site_label_A
_geom_hbond_distance_DH
_geom_hbond_distance_HA
_geom_hbond_distance_DA
_geom_hbond_angle_DHA
O1' H1' O14' 0.99(6) 1.50(6) 2.470(3) 165(6)

loop_
_geom_torsion_atom_site_label_1
_geom_torsion_atom_site_label_2
_geom_torsion_atom_site_label_3
_geom_torsion_atom_site_label_4
_geom_torsion
B3 C1 B2 B7 -102.7(3)
B5 C1 B2 B7 4.2(4)
B4 C1 B2 B7 -66.3(4)
B6 C1 B2 B7 40.1(3)
B3 C1 B2 B8 -40.3(3)
B5 C1 B2 B8 66.6(4)
B4 C1 B2 B8 -3.9(5)
B6 C1 B2 B8 102.4(3)
B5 C1 B2 B3 106.9(4)
B4 C1 B2 B3 36.4(4)
B6 C1 B2 B3 142.8(3)
B3 C1 B2 B6 -142.8(3)
B5 C1 B2 B6 -35.9(3)
B4 C1 B2 B6 -106.4(4)
B5 C1 B3 B9 -4.5(5)
B2 C1 B3 B9 102.7(3)
B4 C1 B3 B9 -40.7(3)
B6 C1 B3 B9 66.0(5)
B5 C1 B3 B4 36.2(4)
B2 C1 B3 B4 143.4(3)
B6 C1 B3 B4 106.7(4)
B5 C1 B3 B2 -107.2(4)
B4 C1 B3 B2 -143.4(3)
B6 C1 B3 B2 -36.7(4)
B5 C1 B3 B8 -67.0(4)
B2 C1 B3 B8 40.2(3)
B4 C1 B3 B8 -103.2(3)
B6 C1 B3 B8 3.5(5)
B7 B2 B3 C1 95.6(4)
B8 B2 B3 C1 133.7(3)
B6 B2 B3 C1 32.8(3)
C1 B2 B3 B9 -96.3(4)
B7 B2 B3 B9 -0.8(4)
B8 B2 B3 B9 37.3(3)
B6 B2 B3 B9 -63.5(4)
C1 B2 B3 B4 -32.5(3)
B7 B2 B3 B4 63.1(4)
B8 B2 B3 B4 101.2(3)
B6 B2 B3 B4 0.3(4)
C1 B2 B3 B8 -133.7(3)
B7 B2 B3 B8 -38.1(3)
B6 B2 B3 B8 -100.9(3)
B3 C1 B4 B5 143.0(3)
B2 C1 B4 B5 106.6(4)
B6 C1 B4 B5 35.7(4)
B3 C1 B4 B10 102.2(3)
B5 C1 B4 B10 -40.8(3)
B2 C1 B4 B10 65.8(4)
B6 C1 B4 B10 -5.1(5)
B5 C1 B4 B3 -143.0(3)
B2 C1 B4 B3 -36.4(3)
B6 C1 B4 B3 -107.4(4)
B3 C1 B4 B9 40.2(3)
B5 C1 B4 B9 -102.8(4)
B2 C1 B4 B9 3.8(5)
B6 C1 B4 B9 -67.2(4)
B9 B3 B4 C1 133.4(3)
B2 B3 B4 C1 32.5(3)
B8 B3 B4 C1 95.9(3)
C1 B3 B4 B5 -32.5(3)
B9 B3 B4 B5 101.0(3)
B2 B3 B4 B5 0.0(4)
B8 B3 B4 B5 63.4(4)
C1 B3 B4 B10 -96.4(3)
B9 B3 B4 B10 37.0(3)
B2 B3 B4 B10 -64.0(4)
B8 B3 B4 B10 -0.5(4)
C1 B3 B4 B9 -133.4(3)
B2 B3 B4 B9 -101.0(3)
B8 B3 B4 B9 -37.5(3)
B3 C1 B5 B4 -36.5(3)
B2 C1 B5 B4 -107.6(4)
B6 C1 B5 B4 -143.6(3)
B3 C1 B5 B6 107.1(4)
B2 C1 B5 B6 36.0(3)
B4 C1 B5 B6 143.6(3)
B3 C1 B5 B11 67.0(4)
B2 C1 B5 B11 -4.1(4)
B4 C1 B5 B11 103.5(3)
B6 C1 B5 B11 -40.1(3)
B3 C1 B5 B10 4.0(5)
B2 C1 B5 B10 -67.1(4)
B4 C1 B5 B10 40.5(3)
B6 C1 B5 B10 -103.1(4)
B10 B4 B5 C1 133.5(4)
B3 B4 B5 C1 32.3(3)
B9 B4 B5 C1 95.3(4)
C1 B4 B5 B6 -32.6(3)
B10 B4 B5 B6 100.9(4)
B3 B4 B5 B6 -0.3(4)
B9 B4 B5 B6 62.7(4)
C1 B4 B5 B11 -96.2(4)
B10 B4 B5 B11 37.3(3)
B3 B4 B5 B11 -63.9(4)
B9 B4 B5 B11 -0.9(5)
C1 B4 B5 B10 -133.5(4)
B3 B4 B5 B10 -101.3(3)
B9 B4 B5 B10 -38.2(3)
B3 C1 B6 B7 -3.5(5)
B5 C1 B6 B7 103.1(4)
B2 C1 B6 B7 -40.4(3)
B4 C1 B6 B7 67.5(5)
B3 C1 B6 B11 -66.4(5)
B5 C1 B6 B11 40.3(3)
B2 C1 B6 B11 -103.2(3)
B4 C1 B6 B11 4.7(5)
B3 C1 B6 B5 -106.7(4)
B2 C1 B6 B5 -143.5(3)
B4 C1 B6 B5 -35.6(4)
B3 C1 B6 B2 36.8(4)
B5 C1 B6 B2 143.5(3)
B4 C1 B6 B2 107.9(4)
B4 B5 B6 C1 32.5(3)
B11 B5 B6 C1 133.9(3)
B10 B5 B6 C1 96.4(4)
C1 B5 B6 B7 -95.5(3)
B4 B5 B6 B7 -63.0(4)
B11 B5 B6 B7 38.4(3)
B10 B5 B6 B7 0.8(5)
C1 B5 B6 B11 -133.9(3)
B4 B5 B6 B11 -101.4(3)
B10 B5 B6 B11 -37.6(3)
C1 B5 B6 B2 -32.0(3)
B4 B5 B6 B2 0.5(4)
B11 B5 B6 B2 101.9(3)
B10 B5 B6 B2 64.3(4)
B7 B2 B6 C1 -133.5(3)
B8 B2 B6 C1 -96.1(3)
B3 B2 B6 C1 -32.5(3)
C1 B2 B6 B7 133.5(3)
B8 B2 B6 B7 37.5(3)
B3 B2 B6 B7 101.0(3)
C1 B2 B6 B11 95.9(4)
B7 B2 B6 B11 -37.6(3)
B8 B2 B6 B11 -0.2(4)
B3 B2 B6 B11 63.4(4)
C1 B2 B6 B5 32.0(3)
B7 B2 B6 B5 -101.5(3)
B8 B2 B6 B5 -64.1(4)
B3 B2 B6 B5 -0.5(4)
C1 B6 B7 B2 39.5(3)
B11 B6 B7 B2 138.4(3)
B5 B6 B7 B2 100.2(4)
C1 B6 B7 B8 2.0(4)
B11 B6 B7 B8 101.0(3)
B5 B6 B7 B8 62.7(4)
B2 B6 B7 B8 -37.4(3)
C1 B6 B7 B11 -99.0(4)
B5 B6 B7 B11 -38.3(3)
B2 B6 B7 B11 -138.4(3)
C1 B6 B7 Cl7 149.9(3)
B11 B6 B7 Cl7 -111.1(4)
B5 B6 B7 Cl7 -149.4(3)
B2 B6 B7 Cl7 110.5(4)
C1 B6 B7 B12 -61.8(4)
B11 B6 B7 B12 37.2(3)
B5 B6 B7 B12 -1.1(4)
B2 B6 B7 B12 -101.2(3)
C1 B2 B7 B6 -39.7(3)
B8 B2 B7 B6 -138.2(4)
B3 B2 B7 B6 -100.1(4)
C1 B2 B7 B8 98.5(3)
B3 B2 B7 B8 38.1(3)
B6 B2 B7 B8 138.2(4)
C1 B2 B7 B11 -2.5(4)
B8 B2 B7 B11 -101.0(3)
B3 B2 B7 B11 -62.9(4)
B6 B2 B7 B11 37.2(3)
C1 B2 B7 Cl7 -149.9(3)
B8 B2 B7 Cl7 111.6(4)
B3 B2 B7 Cl7 149.7(3)
B6 B2 B7 Cl7 -110.2(4)
C1 B2 B7 B12 61.2(4)
B8 B2 B7 B12 -37.3(3)
B3 B2 B7 B12 0.7(4)
B6 B2 B7 B12 100.9(4)
C1 B2 B8 B7 -98.3(4)
B3 B2 B8 B7 -137.5(4)
B6 B2 B8 B7 -37.1(3)
C1 B2 B8 B3 39.2(3)
B7 B2 B8 B3 137.5(4)
B6 B2 B8 B3 100.4(4)
C1 B2 B8 B9 2.3(4)
B7 B2 B8 B9 100.6(3)
B3 B2 B8 B9 -36.9(3)
B6 B2 B8 B9 63.5(4)
C1 B2 B8 Cl8 150.7(3)
B7 B2 B8 Cl8 -111.0(4)
B3 B2 B8 Cl8 111.5(4)
B6 B2 B8 Cl8 -148.1(3)
C1 B2 B8 B12 -61.0(4)
B7 B2 B8 B12 37.3(3)
B3 B2 B8 B12 -100.2(4)
B6 B2 B8 B12 0.2(4)
B6 B7 B8 B2 37.7(3)
B11 B7 B8 B2 101.1(3)
Cl7 B7 B8 B2 -109.7(4)
B12 B7 B8 B2 138.5(3)
B6 B7 B8 B3 -0.1(4)
B2 B7 B8 B3 -37.8(3)
B11 B7 B8 B3 63.3(4)
Cl7 B7 B8 B3 -147.5(3)
B12 B7 B8 B3 100.7(3)
B6 B7 B8 B9 -62.9(4)
B2 B7 B8 B9 -100.6(3)
B11 B7 B8 B9 0.5(4)
Cl7 B7 B8 B9 149.7(3)
B12 B7 B8 B9 37.9(3)
B6 B7 B8 Cl8 148.4(3)
B2 B7 B8 Cl8 110.7(4)
B11 B7 B8 Cl8 -148.2(3)
Cl7 B7 B8 Cl8 1.0(5)
B12 B7 B8 Cl8 -110.8(3)
B6 B7 B8 B12 -100.8(4)
B2 B7 B8 B12 -138.5(3)
B11 B7 B8 B12 -37.4(3)
Cl7 B7 B8 B12 111.8(3)
C1 B3 B8 B2 -39.6(3)
B9 B3 B8 B2 -138.5(3)
B4 B3 B8 B2 -101.0(3)
C1 B3 B8 B7 -1.9(4)
B9 B3 B8 B7 -100.8(3)
B4 B3 B8 B7 -63.3(4)
B2 B3 B8 B7 37.7(3)
C1 B3 B8 B9 98.9(4)
B4 B3 B8 B9 37.5(3)
B2 B3 B8 B9 138.5(3)
C1 B3 B8 Cl8 -150.2(3)
B9 B3 B8 Cl8 110.9(3)
B4 B3 B8 Cl8 148.4(3)
B2 B3 B8 Cl8 -110.6(4)
C1 B3 B8 B12 61.6(4)
B9 B3 B8 B12 -37.3(3)
B4 B3 B8 B12 0.2(4)
B2 B3 B8 B12 101.2(3)
C1 B3 B9 B10 2.9(4)
B4 B3 B9 B10 -37.0(3)
B2 B3 B9 B10 64.3(4)
B8 B3 B9 B10 101.4(3)
C1 B3 B9 B4 39.9(3)
B2 B3 B9 B4 101.2(4)
B8 B3 B9 B4 138.4(3)
C1 B3 B9 B8 -98.4(3)
B4 B3 B9 B8 -138.4(3)
B2 B3 B9 B8 -37.1(3)
C1 B3 B9 B12 -60.8(4)
B4 B3 B9 B12 -100.7(3)
B2 B3 B9 B12 0.5(4)
B8 B3 B9 B12 37.6(3)
C1 B3 B9 Cl9 152.1(3)
B4 B3 B9 Cl9 112.1(4)
B2 B3 B9 Cl9 -146.6(3)
B8 B3 B9 Cl9 -109.5(4)
C1 B4 B9 B3 -39.3(3)
B5 B4 B9 B3 -100.1(4)
B10 B4 B9 B3 -138.6(3)
C1 B4 B9 B10 99.3(4)
B5 B4 B9 B10 38.5(3)
B3 B4 B9 B10 138.6(3)
C1 B4 B9 B8 -1.9(4)
B5 B4 B9 B8 -62.8(4)
B10 B4 B9 B8 -101.3(3)
B3 B4 B9 B8 37.3(3)
C1 B4 B9 B12 61.9(4)
B5 B4 B9 B12 1.0(4)
B10 B4 B9 B12 -37.5(3)
B3 B4 B9 B12 101.1(3)
C1 B4 B9 Cl9 -149.7(3)
B5 B4 B9 Cl9 149.5(3)
B10 B4 B9 Cl9 111.0(4)
B3 B4 B9 Cl9 -110.4(4)
B2 B8 B9 B3 37.0(3)
B7 B8 B9 B3 100.2(3)
Cl8 B8 B9 B3 -111.2(3)
B12 B8 B9 B3 138.2(3)
B2 B8 B9 B10 -63.7(4)
B7 B8 B9 B10 -0.5(4)
B3 B8 B9 B10 -100.7(3)
Cl8 B8 B9 B10 148.1(3)
B12 B8 B9 B10 37.5(3)
B2 B8 B9 B4 -0.2(4)
B7 B8 B9 B4 62.9(4)
B3 B8 B9 B4 -37.3(3)
Cl8 B8 B9 B4 -148.5(3)
B12 B8 B9 B4 100.9(3)
B2 B8 B9 B12 -101.1(3)
B7 B8 B9 B12 -38.0(3)
B3 B8 B9 B12 -138.2(3)
Cl8 B8 B9 B12 110.6(3)
B2 B8 B9 Cl9 148.3(3)
B7 B8 B9 Cl9 -148.5(3)
B3 B8 B9 Cl9 111.3(4)
Cl8 B8 B9 Cl9 0.1(5)
B12 B8 B9 Cl9 -110.5(3)
C1 B4 B10 B9 -97.4(4)
B5 B4 B10 B9 -137.1(4)
B3 B4 B10 B9 -36.9(3)
C1 B4 B10 Cl10 150.5(3)
B5 B4 B10 Cl10 110.8(4)
B3 B4 B10 Cl10 -149.0(3)
B9 B4 B10 Cl10 -112.1(4)
C1 B4 B10 B5 39.7(3)
B3 B4 B10 B5 100.2(4)
B9 B4 B10 B5 137.1(4)
C1 B4 B10 B12 -59.9(4)
B5 B4 B10 B12 -99.6(4)
B3 B4 B10 B12 0.6(4)
B9 B4 B10 B12 37.5(3)
C1 B4 B10 B11 3.3(4)
B5 B4 B10 B11 -36.4(3)
B3 B4 B10 B11 63.8(4)
B9 B4 B10 B11 100.7(4)
B3 B9 B10 B4 37.0(3)
B8 B9 B10 B4 100.7(3)
B12 B9 B10 B4 138.2(3)
Cl9 B9 B10 B4 -111.9(4)
B3 B9 B10 Cl10 146.1(3)
B4 B9 B10 Cl10 109.1(4)
B8 B9 B10 Cl10 -150.2(3)
B12 B9 B10 Cl10 -112.7(4)
Cl9 B9 B10 Cl10 -2.8(5)
B3 B9 B10 B5 -0.7(4)
B4 B9 B10 B5 -37.7(3)
B8 B9 B10 B5 63.0(4)
B12 B9 B10 B5 100.5(4)
Cl9 B9 B10 B5 -149.6(3)
B3 B9 B10 B12 -101.2(3)
B4 B9 B10 B12 -138.2(3)
B8 B9 B10 B12 -37.5(3)
Cl9 B9 B10 B12 109.9(4)
B3 B9 B10 B11 -63.3(4)
B4 B9 B10 B11 -100.4(4)
B8 B9 B10 B11 0.4(4)
B12 B9 B10 B11 37.9(3)
Cl9 B9 B10 B11 147.7(3)
C1 B5 B10 B4 -40.0(3)
B6 B5 B10 B4 -101.7(4)
B11 B5 B10 B4 -138.9(4)
C1 B5 B10 B9 -1.8(4)
B4 B5 B10 B9 38.1(3)
B6 B5 B10 B9 -63.6(4)
B11 B5 B10 B9 -100.8(4)
C1 B5 B10 Cl10 -149.0(3)
B4 B5 B10 Cl10 -109.0(4)
B6 B5 B10 Cl10 149.2(3)
B11 B5 B10 Cl10 112.0(4)
C1 B5 B10 B12 61.5(4)
B4 B5 B10 B12 101.5(4)
B6 B5 B10 B12 -0.3(4)
B11 B5 B10 B12 -37.4(3)
C1 B5 B10 B11 99.0(4)
B4 B5 B10 B11 138.9(4)
B6 B5 B10 B11 37.2(3)
C1 B6 B11 B5 -39.2(3)
B7 B6 B11 B5 -137.5(3)
B2 B6 B11 B5 -100.1(4)
C1 B6 B11 B7 98.3(3)
B5 B6 B11 B7 137.5(3)
B2 B6 B11 B7 37.4(3)
C1 B6 B11 B12 61.0(4)
B7 B6 B11 B12 -37.3(3)
B5 B6 B11 B12 100.2(4)
B2 B6 B11 B12 0.1(4)
C1 B6 B11 Cl11 -151.1(3)
B7 B6 B11 Cl11 110.7(4)
B5 B6 B11 Cl11 -111.8(4)
B2 B6 B11 Cl11 148.1(3)
C1 B6 B11 B10 -2.2(4)
B7 B6 B11 B10 -100.5(3)
B5 B6 B11 B10 37.0(3)
B2 B6 B11 B10 -63.1(4)
C1 B5 B11 B6 39.7(3)
B4 B5 B11 B6 101.5(4)
B10 B5 B11 B6 138.5(4)
C1 B5 B11 B7 2.2(4)
B4 B5 B11 B7 63.9(4)
B6 B5 B11 B7 -37.5(3)
B10 B5 B11 B7 101.0(3)
C1 B5 B11 B12 -61.3(4)
B4 B5 B11 B12 0.4(5)
B6 B5 B11 B12 -101.0(4)
B10 B5 B11 B12 37.5(3)
C1 B5 B11 Cl11 151.1(3)
B4 B5 B11 Cl11 -147.1(3)
B6 B5 B11 Cl11 111.4(4)
B10 B5 B11 Cl11 -110.1(4)
C1 B5 B11 B10 -98.8(4)
B4 B5 B11 B10 -37.0(3)
B6 B5 B11 B10 -138.5(4)
B2 B7 B11 B6 -37.5(3)
B8 B7 B11 B6 -101.0(3)
Cl7 B7 B11 B6 109.6(3)
B12 B7 B11 B6 -138.4(3)
B6 B7 B11 B5 37.7(3)
B2 B7 B11 B5 0.2(4)
B8 B7 B11 B5 -63.3(4)
Cl7 B7 B11 B5 147.3(3)
B12 B7 B11 B5 -100.8(3)
B6 B7 B11 B12 138.4(3)
B2 B7 B11 B12 101.0(3)
B8 B7 B11 B12 37.5(3)
Cl7 B7 B11 B12 -111.9(3)
B6 B7 B11 Cl11 -111.6(4)
B2 B7 B11 Cl11 -149.0(3)
B8 B7 B11 Cl11 147.5(3)
Cl7 B7 B11 Cl11 -1.9(5)
B12 B7 B11 Cl11 110.0(4)
B6 B7 B11 B10 100.7(4)
B2 B7 B11 B10 63.2(4)
B8 B7 B11 B10 -0.3(4)
Cl7 B7 B11 B10 -149.7(3)
B12 B7 B11 B10 -37.8(3)
B4 B10 B11 B6 -0.7(4)
B9 B10 B11 B6 62.8(4)
Cl10 B10 B11 B6 -146.9(3)
B5 B10 B11 B6 -37.0(3)
B12 B10 B11 B6 100.8(4)
B4 B10 B11 B5 36.3(3)
B9 B10 B11 B5 99.8(4)
Cl10 B10 B11 B5 -109.9(4)
B12 B10 B11 B5 137.8(4)
B4 B10 B11 B7 -63.5(4)
B9 B10 B11 B7 0.0(4)
Cl10 B10 B11 B7 150.3(3)
B5 B10 B11 B7 -99.8(4)
B12 B10 B11 B7 38.0(3)
B4 B10 B11 B12 -101.5(4)
B9 B10 B11 B12 -38.0(3)
Cl10 B10 B11 B12 112.3(4)
B5 B10 B11 B12 -137.8(4)
B4 B10 B11 Cl11 148.5(3)
B9 B10 B11 Cl11 -148.0(3)
Cl10 B10 B11 Cl11 2.3(5)
B5 B10 B11 Cl11 112.2(4)
B12 B10 B11 Cl11 -110.0(4)
B3 B9 B12 Cl12 -147.9(3)
B10 B9 B12 Cl12 111.3(4)
B4 B9 B12 Cl12 148.6(3)
B8 B9 B12 Cl12 -110.4(4)
Cl9 B9 B12 Cl12 -0.5(5)
B3 B9 B12 B10 100.8(3)
B4 B9 B12 B10 37.3(3)
B8 B9 B12 B10 138.4(3)
Cl9 B9 B12 B10 -111.8(4)
B3 B9 B12 B11 62.7(4)
B10 B9 B12 B11 -38.1(3)
B4 B9 B12 B11 -0.8(4)
B8 B9 B12 B11 100.3(3)
Cl9 B9 B12 B11 -149.9(3)
B3 B9 B12 B7 0.0(4)
B10 B9 B12 B7 -100.8(3)
B4 B9 B12 B7 -63.5(4)
B8 B9 B12 B7 37.5(3)
Cl9 B9 B12 B7 147.4(3)
B3 B9 B12 B8 -37.5(3)
B10 B9 B12 B8 -138.4(3)
B4 B9 B12 B8 -101.0(3)
Cl9 B9 B12 B8 109.8(4)
B4 B10 B12 Cl12 -148.4(3)
B9 B10 B12 Cl12 -110.9(3)
Cl10 B10 B12 Cl12 0.2(5)
B5 B10 B12 Cl12 149.0(3)
B11 B10 B12 Cl12 111.7(3)
B4 B10 B12 B9 -37.5(3)
Cl10 B10 B12 B9 111.1(4)
B5 B10 B12 B9 -100.2(4)
B11 B10 B12 B9 -137.4(3)
B4 B10 B12 B11 99.9(4)
B9 B10 B12 B11 137.4(3)
Cl10 B10 B12 B11 -111.5(4)
B5 B10 B12 B11 37.3(3)
B4 B10 B12 B7 62.2(4)
B9 B10 B12 B7 99.8(3)
Cl10 B10 B12 B7 -149.2(3)
B5 B10 B12 B7 -0.4(4)
B11 B10 B12 B7 -37.7(3)
B4 B10 B12 B8 -0.5(4)
B9 B10 B12 B8 37.0(3)
Cl10 B10 B12 B8 148.1(3)
B5 B10 B12 B8 -63.1(4)
B11 B10 B12 B8 -100.4(3)
B6 B11 B12 Cl12 147.8(3)
B5 B11 B12 Cl12 -149.0(3)
B7 B11 B12 Cl12 110.9(4)
Cl11 B11 B12 Cl12 -0.7(5)
B10 B11 B12 Cl12 -111.5(4)
B6 B11 B12 B9 -62.9(4)
B5 B11 B12 B9 0.2(4)
B7 B11 B12 B9 -99.9(3)
Cl11 B11 B12 B9 148.5(3)
B10 B11 B12 B9 37.7(3)
B6 B11 B12 B10 -100.6(4)
B5 B11 B12 B10 -37.5(3)
B7 B11 B12 B10 -137.5(3)
Cl11 B11 B12 B10 110.8(4)
B6 B11 B12 B7 36.9(3)
B5 B11 B12 B7 100.1(4)
Cl11 B11 B12 B7 -111.6(4)
B10 B11 B12 B7 137.5(3)
B6 B11 B12 B8 0.0(4)
B5 B11 B12 B8 63.2(4)
B7 B11 B12 B8 -36.9(3)
Cl11 B11 B12 B8 -148.6(3)
B10 B11 B12 B8 100.6(3)
B6 B7 B12 Cl12 -148.6(3)
B2 B7 B12 Cl12 147.4(3)
B8 B7 B12 Cl12 110.2(3)
B11 B7 B12 Cl12 -111.4(3)
Cl7 B7 B12 Cl12 -0.9(5)
B6 B7 B12 B9 63.6(4)
B2 B7 B12 B9 -0.4(4)
B8 B7 B12 B9 -37.6(3)
B11 B7 B12 B9 100.7(3)
Cl7 B7 B12 B9 -148.8(3)
B6 B7 B12 B10 0.9(4)
B2 B7 B12 B10 -63.1(4)
B8 B7 B12 B10 -100.3(3)
B11 B7 B12 B10 38.0(3)
Cl7 B7 B12 B10 148.5(3)
B6 B7 B12 B11 -37.1(3)
B2 B7 B12 B11 -101.1(4)
B8 B7 B12 B11 -138.3(3)
Cl7 B7 B12 B11 110.5(4)
B6 B7 B12 B8 101.2(3)
B2 B7 B12 B8 37.2(3)
B11 B7 B12 B8 138.3(3)
Cl7 B7 B12 B8 -111.2(4)
B2 B8 B12 Cl12 -148.3(3)
B7 B8 B12 Cl12 -111.2(3)
B3 B8 B12 Cl12 148.4(3)
B9 B8 B12 Cl12 111.3(3)
Cl8 B8 B12 Cl12 0.0(5)
B2 B8 B12 B9 100.4(3)
B7 B8 B12 B9 137.5(3)
B3 B8 B12 B9 37.1(3)
Cl8 B8 B12 B9 -111.3(3)
B2 B8 B12 B10 63.5(4)
B7 B8 B12 B10 100.6(3)
B3 B8 B12 B10 0.2(4)
B9 B8 B12 B10 -36.9(3)
Cl8 B8 B12 B10 -148.2(3)
B2 B8 B12 B11 -0.1(4)
B7 B8 B12 B11 37.0(3)
B3 B8 B12 B11 -63.4(4)
B9 B8 B12 B11 -100.5(3)
Cl8 B8 B12 B11 148.1(3)
B2 B8 B12 B7 -37.1(3)
B3 B8 B12 B7 -100.4(3)
B9 B8 B12 B7 -137.5(3)
Cl8 B8 B12 B7 111.2(3)
O1' C1' C2' C3' -147.6(4)
C8' C1' C2' C3' 34.1(5)
O1' C1' C2' C7' 32.0(5)
C8' C1' C2' C7' -146.3(4)
C7' C2' C3' C4' 0.3(6)
C1' C2' C3' C4' 179.9(4)
C2' C3' C4' C5' -0.2(6)
C3' C4' C5' C6' 0.4(7)
C4' C5' C6' C7' -0.7(7)
C5' C6' C7' C2' 0.8(6)
C3' C2' C7' C6' -0.6(6)
C1' C2' C7' C6' 179.8(4)
O1' C1' C8' C13' -154.5(3)
C2' C1' C8' C13' 23.9(5)
O1' C1' C8' C9' 21.8(5)
C2' C1' C8' C9' -159.8(3)
C13' C8' C9' C10' 1.1(6)
C1' C8' C9' C10' -175.2(4)
C8' C9' C10' C11' 1.0(6)
C9' C10' C11' C12' -2.9(7)
C10' C11' C12' C13' 2.6(7)
C9' C8' C13' C12' -1.5(5)
C1' C8' C13' C12' 174.8(3)
C11' C12' C13' C8' -0.4(6)
O14' C14' C15' C20' 40.8(5)
C21' C14' C15' C20' -140.3(4)
O14' C14' C15' C16' -133.1(4)
C21' C14' C15' C16' 45.7(5)
C20' C15' C16' C17' -1.8(6)
C14' C15' C16' C17' 172.2(4)
C15' C16' C17' C18' 0.9(6)
C16' C17' C18' C19' 1.2(6)
C17' C18' C19' C20' -2.5(6)
C18' C19' C20' C15' 1.6(6)
C16' C15' C20' C19' 0.6(6)
C14' C15' C20' C19' -173.4(4)
O14' C14' C21' C26' -148.2(4)
C15' C14' C21' C26' 32.9(5)
O14' C14' C21' C22' 29.7(5)
C15' C14' C21' C22' -149.1(4)
C26' C21' C22' C23' -0.7(6)
C14' C21' C22' C23' -178.7(4)
C21' C22' C23' C24' 2.5(6)
C22' C23' C24' C25' -3.0(7)
C23' C24' C25' C26' 1.7(7)
C22' C21' C26' C25' -0.6(6)
C14' C21' C26' C25' 177.4(4)
C24' C25' C26' C21' 0.1(7)
